data_7124557
loop_
_publ_author_name
'Olgu\'in, Juan'
'M\"uller-Bunz, Helge'
'Albrecht, Martin'

_publ_section_title
;
 Springloaded porphyrin NHC hybrid rhodium(III) complexes: carbene
 dissociation and oxidation catalysis.
;
_journal_issue 26
_journal_name_full 'Chemical communications (Cambridge, England)'
_journal_page_first 3488
_journal_page_last 3490
_journal_paper_doi 10.1039/c4cc00497c
_journal_volume 50
_journal_year 2014
_chemical_formula_moiety 'C49 H36 Cl N6 Rh, C H2 Cl2'
_chemical_formula_sum 'C50 H38 Cl3 N6 Rh'
_chemical_formula_weight 932.12
_space_group_IT_number 14
_space_group_name_Hall '-P 2yn'
_space_group_name_H-M_alt 'P 1 21/n 1'
_symmetry_cell_setting monoclinic
_symmetry_space_group_name_Hall '-P 2yn'
_symmetry_space_group_name_H-M 'P 1 21/n 1'
_atom_sites_solution_hydrogens geom
_atom_sites_solution_primary direct
_atom_sites_solution_secondary difmap
_audit_creation_method SHELXL-97
_cell_angle_alpha 90.00
_cell_angle_beta 103.471(1)
_cell_angle_gamma 90.00
_cell_formula_units_Z 4
_cell_length_a 13.2973(2)
_cell_length_b 23.3659(3)
_cell_length_c 14.0359(2)
_cell_measurement_reflns_used 51396
_cell_measurement_temperature 100(2)
_cell_measurement_theta_max 30.9647
_cell_measurement_theta_min 2.9678
_cell_volume 4241.02(10)
_computing_cell_refinement
; 
CrysAlisPro, Agilent Technologies, 
Version 1.171.36.20 (release 27-06-2012 CrysAlis171 .NET) 
(compiled Jul 11 2012,15:38:31) 
;
_computing_data_collection
; 
CrysAlisPro, Agilent Technologies, 
Version 1.171.36.20 (release 27-06-2012 CrysAlis171 .NET) 
(compiled Jul 11 2012,15:38:31) 
;
_computing_data_reduction
; 
CrysAlisPro, Agilent Technologies, 
Version 1.171.36.20 (release 27-06-2012 CrysAlis171 .NET) 
(compiled Jul 11 2012,15:38:31) 
;
_computing_structure_refinement 'SHELXL-97 (Sheldrick, 2008)'
_computing_structure_solution 'SHELXS-97 (Sheldrick, 2008)'
_diffrn_ambient_temperature 100(2)
_diffrn_detector_area_resol_mean 10.3196
_diffrn_measured_fraction_theta_full 0.990
_diffrn_measured_fraction_theta_max 0.948
_diffrn_measurement_device_type 'SuperNova, Dual, Cu at zero, Atlas'
_diffrn_measurement_method '\w scans'
_diffrn_radiation_monochromator mirror
_diffrn_radiation_source 'SuperNova (Mo) X-ray Source'
_diffrn_radiation_type MoK\a
_diffrn_radiation_wavelength 0.71073
_diffrn_reflns_av_R_equivalents 0.0539
_diffrn_reflns_av_sigmaI/netI 0.0275
_diffrn_reflns_limit_h_max 19
_diffrn_reflns_limit_h_min -18
_diffrn_reflns_limit_k_max 33
_diffrn_reflns_limit_k_min -33
_diffrn_reflns_limit_l_max 20
_diffrn_reflns_limit_l_min -20
_diffrn_reflns_number 111975
_diffrn_reflns_theta_full 30.00
_diffrn_reflns_theta_max 31.03
_diffrn_reflns_theta_min 2.97
_exptl_absorpt_coefficient_mu 0.636
_exptl_absorpt_correction_T_max 0.958
_exptl_absorpt_correction_T_min 0.861
_exptl_absorpt_correction_type analytical
_exptl_absorpt_process_details
; 
CrysAlisPro, Agilent Technologies, 
Version 1.171.36.20 (release 27-06-2012 CrysAlis171 .NET) 
(compiled Jul 11 2012,15:38:31) 
Analytical numeric absorption correction using a multifaceted crystal 
model based on expressions derived by R.C. Clark & J.S. Reid. 
(Clark, R. C. & Reid, J. S. (1995). Acta Cryst. A51, 887-897) 
;
_exptl_crystal_colour red
_exptl_crystal_density_diffrn 1.460
_exptl_crystal_density_method 'not measured'
_exptl_crystal_description plate
_exptl_crystal_F_000 1904
_exptl_crystal_size_max 0.2893
_exptl_crystal_size_mid 0.2364
_exptl_crystal_size_min 0.0784
_platon_squeeze_details
; 
 PLATON: A.L. Spek, J. Appl. Cryst. 36 (2003), 7-13 
 PLATON version from 27.07.2012 
;
_refine_diff_density_max 2.453
_refine_diff_density_min -1.175
_refine_diff_density_rms 0.093
_refine_ls_extinction_method none
_refine_ls_goodness_of_fit_ref 1.073
_refine_ls_hydrogen_treatment constr
_refine_ls_matrix_type full
_refine_ls_number_parameters 516
_refine_ls_number_reflns 12852
_refine_ls_number_restraints 0
_refine_ls_restrained_S_all 1.073
_refine_ls_R_factor_all 0.0436
_refine_ls_R_factor_gt 0.0377
_refine_ls_shift/su_max 0.001
_refine_ls_shift/su_mean 0.000
_refine_ls_structure_factor_coef Fsqd
_refine_ls_weighting_details 'calc w=1/[\s^2^(Fo^2^)+(0.0541P)^2^+3.3978P] where P=(Fo^2^+2Fc^2^)/3'
_refine_ls_weighting_scheme calc
_refine_ls_wR_factor_gt 0.1002
_refine_ls_wR_factor_ref 0.1036
_reflns_number_gt 11328
_reflns_number_total 12852
_reflns_threshold_expression I>2\s(I)
_cod_data_source_file c4cc00497c2.cif
_cod_data_source_block alb188(2)
_cod_original_sg_symbol_H-M 'P 21/n'
_cod_database_code 7124557

loop_
_symmetry_equiv_pos_as_xyz
'x, y, z'
'-x+1/2, y+1/2, -z+1/2'
'-x, -y, -z'
'x-1/2, -y-1/2, z-1/2'

loop_
_atom_site_label
_atom_site_type_symbol
_atom_site_fract_x
_atom_site_fract_y
_atom_site_fract_z
_atom_site_U_iso_or_equiv
_atom_site_adp_type
_atom_site_occupancy
_atom_site_symmetry_multiplicity
_atom_site_calc_flag
_atom_site_refinement_flags
Rh Rh 0.166968(9) 0.207567(5) 0.900588(9) 0.01452(5) Uani 1 1 d .
Cl1 Cl 0.09304(3) 0.14357(2) 0.76612(3) 0.02446(9) Uani 1 1 d .
N1 N 0.25668(11) 0.14115(6) 0.96115(11) 0.0159(3) Uani 1 1 d .
N3 N 0.07316(11) 0.27071(6) 0.83167(11) 0.0175(3) Uani 1 1 d .
N2 N 0.27330(11) 0.22835(6) 0.82500(11) 0.0171(3) Uani 1 1 d .
C2 C 0.32568(13) 0.06722(7) 1.06281(13) 0.0182(3) Uani 1 1 d .
H2 H 0.3363 0.0404 1.1151 0.022 Uiso 1 1 calc R
N4 N 0.05425(11) 0.18165(6) 0.96636(11) 0.0165(3) Uani 1 1 d .
C3 C 0.38759(13) 0.07521(7) 0.99957(13) 0.0180(3) Uani 1 1 d .
H3 H 0.4489 0.0546 0.9985 0.022 Uiso 1 1 calc R
C1 C 0.24090(13) 0.10690(7) 1.03588(12) 0.0162(3) Uani 1 1 d .
C13 C 0.39578(15) 0.21972(9) 0.73515(14) 0.0243(4) Uani 1 1 d .
H13 H 0.4482 0.2038 0.7073 0.029 Uiso 1 1 calc R
N5 N 0.18796(13) 0.30693(7) 1.04987(12) 0.0239(3) Uani 1 1 d .
C4 C 0.34288(13) 0.12098(7) 0.93417(12) 0.0164(3) Uani 1 1 d .
C37 C 0.06213(13) 0.13752(7) 1.03226(13) 0.0171(3) Uani 1 1 d .
C36 C -0.03843(14) 0.12657(7) 1.05101(13) 0.0193(3) Uani 1 1 d .
H36 H -0.0543 0.0990 1.0951 0.023 Uiso 1 1 calc R
C8 C 0.64633(15) 0.10586(8) 0.81247(15) 0.0238(4) Uani 1 1 d .
H8 H 0.7129 0.1227 0.8213 0.029 Uiso 1 1 calc R
C34 C -0.04795(13) 0.19823(7) 0.94098(13) 0.0177(3) Uani 1 1 d .
C25 C -0.06402(14) 0.33151(8) 0.78053(14) 0.0226(4) Uani 1 1 d .
H25 H -0.1320 0.3469 0.7686 0.027 Uiso 1 1 calc R
C15 C 0.27213(14) 0.27668(8) 0.76972(14) 0.0203(3) Uani 1 1 d .
C45 C 0.23353(13) 0.26341(7) 1.00983(12) 0.0159(3) Uani 1 1 d .
C7 C 0.56788(14) 0.13514(8) 0.84214(14) 0.0214(3) Uani 1 1 d .
H7 H 0.5809 0.1721 0.8705 0.026 Uiso 1 1 calc R
C38 C 0.15061(13) 0.10451(7) 1.07021(12) 0.0169(3) Uani 1 1 d .
C35 C -0.10594(13) 0.16295(7) 0.99380(13) 0.0192(3) Uani 1 1 d .
H35 H -0.1783 0.1649 0.9892 0.023 Uiso 1 1 calc R
C16 C 0.19923(14) 0.32085(8) 0.75842(14) 0.0207(3) Uani 1 1 d .
C29 C -0.26919(14) 0.26442(8) 0.78062(15) 0.0230(4) Uani 1 1 d .
H29 H -0.2488 0.2544 0.7223 0.028 Uiso 1 1 calc R
C23 C 0.10415(14) 0.31619(8) 0.78375(13) 0.0196(3) Uani 1 1 d .
C46 C 0.26072(17) 0.34054(9) 1.11182(16) 0.0296(4) Uani 1 1 d .
H46 H 0.2470 0.3735 1.1463 0.036 Uiso 1 1 calc R
C39 C 0.14035(13) 0.05863(7) 1.14201(13) 0.0181(3) Uani 1 1 d .
C10 C 0.53114(17) 0.02713(9) 0.75957(16) 0.0294(4) Uani 1 1 d .
H10 H 0.5184 -0.0098 0.7309 0.035 Uiso 1 1 calc R
C28 C -0.19797(13) 0.26091(8) 0.87110(14) 0.0209(3) Uani 1 1 d .
C5 C 0.38345(13) 0.14254(7) 0.85775(13) 0.0179(3) Uani 1 1 d .
C24 C 0.01851(14) 0.35546(8) 0.75384(14) 0.0220(3) Uani 1 1 d .
H24 H 0.0197 0.3912 0.7217 0.026 Uiso 1 1 calc R
C20 C 0.27983(17) 0.47557(9) 0.62946(18) 0.0331(5) Uani 1 1 d .
H20 H 0.2977 0.5102 0.6020 0.040 Uiso 1 1 calc R
N6 N 0.33694(12) 0.27145(7) 1.05182(12) 0.0234(3) Uani 1 1 d .
C33 C -0.22972(15) 0.27609(9) 0.95593(16) 0.0271(4) Uani 1 1 d .
H33 H -0.1818 0.2740 1.0177 0.033 Uiso 1 1 calc R
C27 C -0.08816(13) 0.24347(8) 0.87827(13) 0.0184(3) Uani 1 1 d .
C17 C 0.22495(14) 0.37463(8) 0.71146(15) 0.0239(4) Uani 1 1 d .
C41 C 0.08863(16) -0.03793(8) 1.17264(16) 0.0256(4) Uani 1 1 d .
H41 H 0.0650 -0.0748 1.1488 0.031 Uiso 1 1 calc R
C43 C 0.1401(2) 0.02786(9) 1.30628(16) 0.0321(5) Uani 1 1 d .
H43 H 0.1525 0.0360 1.3743 0.038 Uiso 1 1 calc R
C9 C 0.62796(16) 0.05210(9) 0.76997(15) 0.0269(4) Uani 1 1 d .
H9 H 0.6811 0.0325 0.7482 0.032 Uiso 1 1 calc R
C6 C 0.47001(13) 0.11063(8) 0.83064(13) 0.0189(3) Uani 1 1 d .
C18 C 0.17639(17) 0.38989(8) 0.61573(15) 0.0271(4) Uani 1 1 d .
H18 H 0.1245 0.3658 0.5781 0.033 Uiso 1 1 calc R
C48 C 0.07795(16) 0.31961(10) 1.03728(17) 0.0312(4) Uani 1 1 d .
H48A H 0.0534 0.3417 0.9770 0.047 Uiso 1 1 calc R
H48B H 0.0677 0.3419 1.0934 0.047 Uiso 1 1 calc R
H48C H 0.0390 0.2837 1.0330 0.047 Uiso 1 1 calc R
C19 C 0.20372(19) 0.44025(9) 0.57515(16) 0.0311(4) Uani 1 1 d .
H19 H 0.1701 0.4505 0.5100 0.037 Uiso 1 1 calc R
C31 C -0.40069(17) 0.29750(9) 0.8605(2) 0.0329(5) Uani 1 1 d .
H31 H -0.4695 0.3100 0.8567 0.039 Uiso 1 1 calc R
C14 C 0.35076(15) 0.27188(9) 0.71476(15) 0.0257(4) Uani 1 1 d .
H14 H 0.3679 0.3000 0.6722 0.031 Uiso 1 1 calc R
C30 C -0.36999(16) 0.28257(9) 0.77586(18) 0.0287(4) Uani 1 1 d .
H30 H -0.4181 0.2848 0.7142 0.034 Uiso 1 1 calc R
C11 C 0.45268(16) 0.05574(9) 0.79072(15) 0.0261(4) Uani 1 1 d .
H11 H 0.3873 0.0379 0.7848 0.031 Uiso 1 1 calc R
C40 C 0.10755(15) 0.00393(8) 1.10833(14) 0.0216(3) Uani 1 1 d .
H40 H 0.0980 -0.0048 1.0407 0.026 Uiso 1 1 calc R
C42 C 0.10454(16) -0.02553(8) 1.27186(16) 0.0271(4) Uani 1 1 d .
H42 H 0.0909 -0.0537 1.3160 0.032 Uiso 1 1 calc R
C32 C -0.33038(17) 0.29416(9) 0.95121(19) 0.0322(5) Uani 1 1 d .
H32 H -0.3511 0.3042 1.0094 0.039 Uiso 1 1 calc R
C12 C 0.34917(13) 0.19310(8) 0.80689(13) 0.0189(3) Uani 1 1 d .
C21 C 0.32932(18) 0.46018(12) 0.7234(2) 0.0481(7) Uani 1 1 d .
H21 H 0.3819 0.4841 0.7606 0.058 Uiso 1 1 calc R
C22 C 0.30257(18) 0.40961(11) 0.7642(2) 0.0425(6) Uani 1 1 d .
H22 H 0.3378 0.3990 0.8287 0.051 Uiso 1 1 calc R
C44 C 0.15820(18) 0.07006(8) 1.24157(15) 0.0277(4) Uani 1 1 d .
H44 H 0.1828 0.1067 1.2658 0.033 Uiso 1 1 calc R
C49 C 0.42536(15) 0.23723(9) 1.04094(16) 0.0291(4) Uani 1 1 d .
H49A H 0.4329 0.2399 0.9733 0.044 Uiso 1 1 calc R
H49B H 0.4144 0.1972 1.0567 0.044 Uiso 1 1 calc R
H49C H 0.4882 0.2516 1.0855 0.044 Uiso 1 1 calc R
C26 C -0.02943(13) 0.27829(8) 0.83052(13) 0.0187(3) Uani 1 1 d .
C47 C 0.35341(17) 0.31827(9) 1.11426(17) 0.0307(4) Uani 1 1 d .
H47 H 0.4181 0.3318 1.1514 0.037 Uiso 1 1 calc R

loop_
_atom_site_aniso_label
_atom_site_aniso_U_11
_atom_site_aniso_U_22
_atom_site_aniso_U_33
_atom_site_aniso_U_23
_atom_site_aniso_U_13
_atom_site_aniso_U_12
Rh 0.01099(7) 0.01452(7) 0.01800(7) 0.00447(4) 0.00330(5) 0.00063(4)
Cl1 0.0206(2) 0.0240(2) 0.0262(2) -0.00088(16) 0.00033(16) -0.00086(16)
N1 0.0130(6) 0.0157(6) 0.0190(6) 0.0041(5) 0.0037(5) 0.0007(5)
N3 0.0131(6) 0.0176(7) 0.0218(7) 0.0049(5) 0.0039(5) 0.0010(5)
N2 0.0137(6) 0.0175(6) 0.0203(7) 0.0051(5) 0.0044(5) 0.0009(5)
C2 0.0176(7) 0.0149(7) 0.0216(8) 0.0036(6) 0.0034(6) 0.0009(6)
N4 0.0134(6) 0.0156(6) 0.0209(7) 0.0032(5) 0.0046(5) -0.0001(5)
C3 0.0160(7) 0.0151(7) 0.0227(8) 0.0034(6) 0.0041(6) 0.0018(6)
C1 0.0161(7) 0.0134(7) 0.0190(7) 0.0025(6) 0.0039(6) 0.0002(6)
C13 0.0205(8) 0.0305(9) 0.0241(9) 0.0098(7) 0.0101(7) 0.0046(7)
N5 0.0204(7) 0.0227(7) 0.0267(8) -0.0031(6) 0.0017(6) -0.0005(6)
C4 0.0136(7) 0.0143(7) 0.0210(8) 0.0019(6) 0.0036(6) -0.0004(6)
C37 0.0160(7) 0.0160(7) 0.0204(8) 0.0006(6) 0.0062(6) -0.0014(6)
C36 0.0194(8) 0.0169(7) 0.0245(8) -0.0005(6) 0.0109(6) -0.0028(6)
C8 0.0181(8) 0.0260(9) 0.0289(9) 0.0075(7) 0.0087(7) 0.0032(7)
C34 0.0139(7) 0.0172(7) 0.0225(8) -0.0003(6) 0.0052(6) -0.0013(6)
C25 0.0181(8) 0.0205(8) 0.0286(9) 0.0063(7) 0.0039(7) 0.0042(6)
C15 0.0157(8) 0.0227(8) 0.0229(8) 0.0090(7) 0.0050(6) 0.0013(6)
C45 0.0139(7) 0.0161(7) 0.0175(7) 0.0035(6) 0.0033(6) 0.0003(6)
C7 0.0191(8) 0.0205(8) 0.0255(8) 0.0037(7) 0.0069(7) 0.0008(6)
C38 0.0182(8) 0.0143(7) 0.0191(7) 0.0022(6) 0.0061(6) -0.0010(6)
C35 0.0152(7) 0.0185(8) 0.0252(8) -0.0006(6) 0.0074(6) -0.0014(6)
C16 0.0176(8) 0.0206(8) 0.0238(8) 0.0089(6) 0.0044(6) 0.0010(6)
C29 0.0182(8) 0.0185(8) 0.0320(9) 0.0057(7) 0.0051(7) -0.0001(6)
C23 0.0167(8) 0.0179(8) 0.0235(8) 0.0060(6) 0.0030(6) 0.0020(6)
C46 0.0279(10) 0.0256(9) 0.0326(10) -0.0091(8) 0.0013(8) -0.0045(8)
C39 0.0186(8) 0.0156(7) 0.0222(8) 0.0043(6) 0.0088(6) 0.0011(6)
C10 0.0340(11) 0.0216(9) 0.0357(11) 0.0002(8) 0.0143(9) 0.0036(8)
C28 0.0136(7) 0.0175(8) 0.0315(9) 0.0020(7) 0.0051(7) 0.0007(6)
C5 0.0140(7) 0.0186(8) 0.0213(8) 0.0025(6) 0.0044(6) 0.0002(6)
C24 0.0182(8) 0.0197(8) 0.0276(9) 0.0071(7) 0.0040(7) 0.0040(6)
C20 0.0259(10) 0.0260(10) 0.0530(13) 0.0195(9) 0.0208(9) 0.0073(8)
N6 0.0188(7) 0.0241(8) 0.0257(8) -0.0012(6) 0.0021(6) -0.0027(6)
C33 0.0193(9) 0.0278(9) 0.0346(10) -0.0021(8) 0.0068(8) 0.0015(7)
C27 0.0122(7) 0.0189(8) 0.0238(8) 0.0010(6) 0.0033(6) 0.0007(6)
C17 0.0190(8) 0.0218(8) 0.0323(10) 0.0131(7) 0.0085(7) 0.0044(7)
C41 0.0267(9) 0.0167(8) 0.0347(10) 0.0037(7) 0.0101(8) -0.0012(7)
C43 0.0507(13) 0.0261(10) 0.0244(9) 0.0041(8) 0.0187(9) 0.0026(9)
C9 0.0271(9) 0.0259(9) 0.0314(10) 0.0080(8) 0.0142(8) 0.0092(8)
C6 0.0172(8) 0.0198(8) 0.0205(8) 0.0056(6) 0.0062(6) 0.0028(6)
C18 0.0350(10) 0.0191(8) 0.0288(9) 0.0061(7) 0.0107(8) 0.0044(8)
C48 0.0213(9) 0.0332(11) 0.0380(11) -0.0113(9) 0.0046(8) 0.0024(8)
C19 0.0437(12) 0.0231(9) 0.0308(10) 0.0115(8) 0.0174(9) 0.0099(9)
C31 0.0180(9) 0.0267(10) 0.0548(14) 0.0062(9) 0.0104(9) 0.0051(7)
C14 0.0203(8) 0.0296(10) 0.0292(9) 0.0146(8) 0.0101(7) 0.0035(7)
C30 0.0179(9) 0.0242(9) 0.0418(12) 0.0089(8) 0.0022(8) 0.0011(7)
C11 0.0244(9) 0.0236(9) 0.0329(10) -0.0006(7) 0.0118(8) -0.0019(7)
C40 0.0245(9) 0.0181(8) 0.0233(8) 0.0014(6) 0.0075(7) -0.0019(7)
C42 0.0301(10) 0.0216(9) 0.0343(10) 0.0116(8) 0.0172(8) 0.0043(7)
C32 0.0249(10) 0.0275(10) 0.0474(13) -0.0027(9) 0.0149(9) 0.0034(8)
C12 0.0149(7) 0.0217(8) 0.0209(8) 0.0048(6) 0.0054(6) 0.0009(6)
C21 0.0240(10) 0.0428(14) 0.0703(18) 0.0299(13) -0.0034(11) -0.0119(10)
C22 0.0259(10) 0.0428(13) 0.0511(14) 0.0280(11) -0.0071(10) -0.0109(9)
C44 0.0448(12) 0.0171(8) 0.0252(9) 0.0004(7) 0.0159(8) -0.0013(8)
C49 0.0161(8) 0.0329(10) 0.0356(10) -0.0060(8) 0.0008(7) -0.0003(7)
C26 0.0132(7) 0.0182(7) 0.0234(8) 0.0034(6) 0.0016(6) 0.0015(6)
C47 0.0257(9) 0.0285(10) 0.0347(11) -0.0082(8) 0.0006(8) -0.0057(8)

loop_
_atom_type_symbol
_atom_type_description
_atom_type_scat_dispersion_real
_atom_type_scat_dispersion_imag
_atom_type_scat_source
C C 0.0033 0.0016 'International Tables Vol C Tables 4.2.6.8 and 6.1.1.4'
H H 0.0000 0.0000 'International Tables Vol C Tables 4.2.6.8 and 6.1.1.4'
N N 0.0061 0.0033 'International Tables Vol C Tables 4.2.6.8 and 6.1.1.4'
Cl Cl 0.1484 0.1585 'International Tables Vol C Tables 4.2.6.8 and 6.1.1.4'
Rh Rh -1.1178 0.9187 'International Tables Vol C Tables 4.2.6.8 and 6.1.1.4'

loop_
_geom_angle_atom_site_label_1
_geom_angle_atom_site_label_2
_geom_angle_atom_site_label_3
_geom_angle
N2 Rh N1 89.35(6)
N2 Rh N3 90.15(6)
N1 Rh N3 176.04(6)
N2 Rh N4 174.69(6)
N1 Rh N4 90.33(6)
N3 Rh N4 89.81(6)
N2 Rh C45 90.39(6)
N1 Rh C45 93.70(6)
N3 Rh C45 90.24(6)
N4 Rh C45 94.91(6)
N2 Rh Cl1 86.89(5)
N1 Rh Cl1 86.93(4)
N3 Rh Cl1 89.12(5)
N4 Rh Cl1 87.80(4)
C45 Rh Cl1 177.21(5)
C4 N1 C1 107.25(14)
C4 N1 Rh 126.68(11)
C1 N1 Rh 126.06(12)
C23 N3 C26 107.80(14)
C23 N3 Rh 125.20(12)
C26 N3 Rh 126.83(12)
C15 N2 C12 107.60(15)
C15 N2 Rh 125.51(12)
C12 N2 Rh 126.14(12)
C3 C2 C1 107.27(15)
C3 C2 H2 126.4
C1 C2 H2 126.4
C37 N4 C34 107.53(14)
C37 N4 Rh 125.63(11)
C34 N4 Rh 125.99(12)
C2 C3 C4 107.16(15)
C2 C3 H3 126.4
C4 C3 H3 126.4
N1 C1 C38 125.71(15)
N1 C1 C2 109.02(15)
C38 C1 C2 124.58(15)
C14 C13 C12 107.12(17)
C14 C13 H13 126.4
C12 C13 H13 126.4
C45 N5 C46 111.57(16)
C45 N5 C48 128.79(16)
C46 N5 C48 119.61(17)
N1 C4 C5 125.67(15)
N1 C4 C3 109.01(15)
C5 C4 C3 125.28(16)
N4 C37 C38 126.45(15)
N4 C37 C36 109.10(15)
C38 C37 C36 124.26(16)
C35 C36 C37 107.12(15)
C35 C36 H36 126.4
C37 C36 H36 126.4
C9 C8 C7 120.34(18)
C9 C8 H8 119.8
C7 C8 H8 119.8
N4 C34 C27 125.75(16)
N4 C34 C35 108.60(15)
C27 C34 C35 125.59(16)
C24 C25 C26 107.52(16)
C24 C25 H25 126.2
C26 C25 H25 126.2
N2 C15 C16 126.09(16)
N2 C15 C14 109.00(16)
C16 C15 C14 124.51(16)
N5 C45 N6 102.49(15)
N5 C45 Rh 128.62(12)
N6 C45 Rh 128.38(13)
C8 C7 C6 120.52(18)
C8 C7 H7 119.7
C6 C7 H7 119.7
C1 C38 C37 124.02(15)
C1 C38 C39 118.76(15)
C37 C38 C39 116.65(15)
C36 C35 C34 107.62(15)
C36 C35 H35 126.2
C34 C35 H35 126.2
C23 C16 C15 123.96(16)
C23 C16 C17 119.46(16)
C15 C16 C17 116.50(16)
C30 C29 C28 120.1(2)
C30 C29 H29 119.9
C28 C29 H29 119.9
N3 C23 C16 125.39(16)
N3 C23 C24 109.14(16)
C16 C23 C24 125.13(16)
C47 C46 N5 107.57(18)
C47 C46 H46 126.2
N5 C46 H46 126.2
C44 C39 C40 118.92(16)
C44 C39 C38 121.22(16)
C40 C39 C38 119.79(16)
C9 C10 C11 120.59(19)
C9 C10 H10 119.7
C11 C10 H10 119.7
C29 C28 C33 118.90(17)
C29 C28 C27 121.38(17)
C33 C28 C27 119.68(17)
C12 C5 C4 123.75(16)
C12 C5 C6 118.03(15)
C4 C5 C6 118.20(15)
C25 C24 C23 106.87(16)
C25 C24 H24 126.6
C23 C24 H24 126.6
C21 C20 C19 119.67(19)
C21 C20 H20 120.2
C19 C20 H20 120.2
C45 N6 C47 111.90(17)
C45 N6 C49 128.99(16)
C47 N6 C49 119.08(17)
C32 C33 C28 121.0(2)
C32 C33 H33 119.5
C28 C33 H33 119.5
C34 C27 C26 124.43(16)
C34 C27 C28 118.14(16)
C26 C27 C28 116.96(15)
C22 C17 C18 118.89(18)
C22 C17 C16 118.56(18)
C18 C17 C16 122.52(18)
C42 C41 C40 119.65(18)
C42 C41 H41 120.2
C40 C41 H41 120.2
C42 C43 C44 120.42(19)
C42 C43 H43 119.8
C44 C43 H43 119.8
C8 C9 C10 119.41(18)
C8 C9 H9 120.3
C10 C9 H9 120.3
C7 C6 C11 119.02(17)
C7 C6 C5 121.25(16)
C11 C6 C5 119.72(16)
C19 C18 C17 120.3(2)
C19 C18 H18 119.9
C17 C18 H18 119.9
N5 C48 H48A 109.5
N5 C48 H48B 109.5
H48A C48 H48B 109.5
N5 C48 H48C 109.5
H48A C48 H48C 109.5
H48B C48 H48C 109.5
C20 C19 C18 120.3(2)
C20 C19 H19 119.9
C18 C19 H19 119.9
C30 C31 C32 119.92(19)
C30 C31 H31 120.0
C32 C31 H31 120.0
C13 C14 C15 107.22(16)
C13 C14 H14 126.4
C15 C14 H14 126.4
C31 C30 C29 120.5(2)
C31 C30 H30 119.8
C29 C30 H30 119.8
C10 C11 C6 120.07(19)
C10 C11 H11 120.0
C6 C11 H11 120.0
C41 C40 C39 120.82(18)
C41 C40 H40 119.6
C39 C40 H40 119.6
C43 C42 C41 119.92(18)
C43 C42 H42 120.0
C41 C42 H42 120.0
C33 C32 C31 119.6(2)
C33 C32 H32 120.2
C31 C32 H32 120.2
N2 C12 C5 125.34(16)
N2 C12 C13 108.97(16)
C5 C12 C13 125.35(17)
C20 C21 C22 120.2(2)
C20 C21 H21 119.9
C22 C21 H21 119.9
C17 C22 C21 120.6(2)
C17 C22 H22 119.7
C21 C22 H22 119.7
C39 C44 C43 120.21(19)
C39 C44 H44 119.9
C43 C44 H44 119.9
N6 C49 H49A 109.5
N6 C49 H49B 109.5
H49A C49 H49B 109.5
N6 C49 H49C 109.5
H49A C49 H49C 109.5
H49B C49 H49C 109.5
N3 C26 C27 125.64(16)
N3 C26 C25 108.61(15)
C27 C26 C25 125.47(16)
C46 C47 N6 106.45(18)
C46 C47 H47 126.8
N6 C47 H47 126.8

loop_
_geom_bond_atom_site_label_1
_geom_bond_atom_site_label_2
_geom_bond_distance
Rh N2 2.0148(15)
Rh N1 2.0202(14)
Rh N3 2.0264(14)
Rh N4 2.0273(14)
Rh C45 2.0506(17)
Rh Cl1 2.4290(5)
N1 C4 1.372(2)
N1 C1 1.374(2)
N3 C23 1.371(2)
N3 C26 1.372(2)
N2 C15 1.368(2)
N2 C12 1.371(2)
C2 C3 1.357(2)
C2 C1 1.440(2)
C2 H2 0.9500
N4 C37 1.373(2)
N4 C34 1.378(2)
C3 C4 1.444(2)
C3 H3 0.9500
C1 C38 1.395(2)
C13 C14 1.359(3)
C13 C12 1.441(2)
C13 H13 0.9500
N5 C45 1.370(2)
N5 C46 1.384(2)
N5 C48 1.462(3)
C4 C5 1.402(2)
C37 C38 1.404(2)
C37 C36 1.445(2)
C36 C35 1.356(3)
C36 H36 0.9500
C8 C9 1.388(3)
C8 C7 1.390(3)
C8 H8 0.9500
C34 C27 1.400(2)
C34 C35 1.446(2)
C25 C24 1.360(3)
C25 C26 1.449(2)
C25 H25 0.9500
C15 C16 1.399(3)
C15 C14 1.441(3)
C45 N6 1.377(2)
C7 C6 1.396(3)
C7 H7 0.9500
C38 C39 1.499(2)
C35 H35 0.9500
C16 C23 1.395(3)
C16 C17 1.495(2)
C29 C30 1.393(3)
C29 C28 1.399(3)
C29 H29 0.9500
C23 C24 1.446(2)
C46 C47 1.331(3)
C46 H46 0.9500
C39 C44 1.388(3)
C39 C40 1.397(2)
C10 C9 1.390(3)
C10 C11 1.393(3)
C10 H10 0.9500
C28 C33 1.399(3)
C28 C27 1.497(2)
C5 C12 1.401(2)
C5 C6 1.493(2)
C24 H24 0.9500
C20 C21 1.378(4)
C20 C19 1.388(4)
C20 H20 0.9500
N6 C47 1.387(3)
N6 C49 1.459(3)
C33 C32 1.390(3)
C33 H33 0.9500
C27 C26 1.402(2)
C17 C22 1.388(3)
C17 C18 1.395(3)
C41 C42 1.390(3)
C41 C40 1.393(3)
C41 H41 0.9500
C43 C42 1.381(3)
C43 C44 1.399(3)
C43 H43 0.9500
C9 H9 0.9500
C6 C11 1.397(3)
C18 C19 1.392(3)
C18 H18 0.9500
C48 H48A 0.9800
C48 H48B 0.9800
C48 H48C 0.9800
C19 H19 0.9500
C31 C30 1.388(4)
C31 C32 1.395(4)
C31 H31 0.9500
C14 H14 0.9500
C30 H30 0.9500
C11 H11 0.9500
C40 H40 0.9500
C42 H42 0.9500
C32 H32 0.9500
C21 C22 1.395(3)
C21 H21 0.9500
C22 H22 0.9500
C44 H44 0.9500
C49 H49A 0.9800
C49 H49B 0.9800
C49 H49C 0.9800
C47 H47 0.9500

loop_
_geom_torsion_atom_site_label_1
_geom_torsion_atom_site_label_2
_geom_torsion_atom_site_label_3
_geom_torsion_atom_site_label_4
_geom_torsion
N2 Rh N1 C4 -9.99(14)
N4 Rh N1 C4 164.71(14)
C45 Rh N1 C4 -100.34(15)
Cl1 Rh N1 C4 76.93(14)
N2 Rh N1 C1 171.65(14)
N4 Rh N1 C1 -13.65(14)
C45 Rh N1 C1 81.30(14)
Cl1 Rh N1 C1 -101.43(14)
N2 Rh N3 C23 -18.62(15)
N4 Rh N3 C23 166.69(15)
C45 Rh N3 C23 71.78(16)
Cl1 Rh N3 C23 -105.51(15)
N2 Rh N3 C26 166.70(16)
N4 Rh N3 C26 -8.00(16)
C45 Rh N3 C26 -102.91(15)
Cl1 Rh N3 C26 79.81(15)
N1 Rh N2 C15 -172.41(15)
N3 Rh N2 C15 11.53(15)
C45 Rh N2 C15 -78.71(15)
Cl1 Rh N2 C15 100.63(15)
N1 Rh N2 C12 18.78(15)
N3 Rh N2 C12 -157.29(15)
C45 Rh N2 C12 112.47(15)
Cl1 Rh N2 C12 -68.18(14)
N1 Rh N4 C37 5.70(14)
N3 Rh N4 C37 -178.26(14)
C45 Rh N4 C37 -88.04(15)
Cl1 Rh N4 C37 92.62(14)
N1 Rh N4 C34 -162.48(15)
N3 Rh N4 C34 13.56(15)
C45 Rh N4 C34 103.78(15)
Cl1 Rh N4 C34 -75.57(14)
C1 C2 C3 C4 1.3(2)
C4 N1 C1 C38 -165.34(17)
Rh N1 C1 C38 13.3(2)
C4 N1 C1 C2 5.51(19)
Rh N1 C1 C2 -175.87(11)
C3 C2 C1 N1 -4.3(2)
C3 C2 C1 C38 166.69(17)
C1 N1 C4 C5 177.43(17)
Rh N1 C4 C5 -1.2(3)
C1 N1 C4 C3 -4.68(19)
Rh N1 C4 C3 176.71(11)
C2 C3 C4 N1 2.0(2)
C2 C3 C4 C5 179.94(17)
C34 N4 C37 C38 173.78(17)
Rh N4 C37 C38 3.8(3)
C34 N4 C37 C36 -1.31(19)
Rh N4 C37 C36 -171.30(12)
N4 C37 C36 C35 1.9(2)
C38 C37 C36 C35 -173.28(17)
C37 N4 C34 C27 177.38(17)
Rh N4 C34 C27 -12.7(3)
C37 N4 C34 C35 0.23(19)
Rh N4 C34 C35 170.18(12)
C12 N2 C15 C16 172.69(19)
Rh N2 C15 C16 2.2(3)
C12 N2 C15 C14 -0.2(2)
Rh N2 C15 C14 -170.78(13)
C46 N5 C45 N6 1.2(2)
C48 N5 C45 N6 -176.8(2)
C46 N5 C45 Rh -171.10(14)
C48 N5 C45 Rh 10.9(3)
N2 Rh C45 N5 126.50(16)
N1 Rh C45 N5 -144.12(16)
N3 Rh C45 N5 36.35(16)
N4 Rh C45 N5 -53.48(16)
N2 Rh C45 N6 -43.87(16)
N1 Rh C45 N6 45.50(16)
N3 Rh C45 N6 -134.03(16)
N4 Rh C45 N6 136.15(15)
C9 C8 C7 C6 0.7(3)
N1 C1 C38 C37 -0.1(3)
C2 C1 C38 C37 -169.58(17)
N1 C1 C38 C39 170.98(16)
C2 C1 C38 C39 1.5(3)
N4 C37 C38 C1 -9.1(3)
C36 C37 C38 C1 165.32(17)
N4 C37 C38 C39 179.68(16)
C36 C37 C38 C39 -5.9(3)
C37 C36 C35 C34 -1.7(2)
N4 C34 C35 C36 1.0(2)
C27 C34 C35 C36 -176.16(18)
N2 C15 C16 C23 -15.2(3)
C14 C15 C16 C23 156.7(2)
N2 C15 C16 C17 167.98(18)
C14 C15 C16 C17 -20.1(3)
C26 N3 C23 C16 -171.44(18)
Rh N3 C23 C16 13.0(3)
C26 N3 C23 C24 2.1(2)
Rh N3 C23 C24 -173.44(12)
C15 C16 C23 N3 6.9(3)
C17 C16 C23 N3 -176.37(18)
C15 C16 C23 C24 -165.60(19)
C17 C16 C23 C24 11.1(3)
C45 N5 C46 C47 -1.5(3)
C48 N5 C46 C47 176.7(2)
C1 C38 C39 C44 100.1(2)
C37 C38 C39 C44 -88.2(2)
C1 C38 C39 C40 -83.0(2)
C37 C38 C39 C40 88.8(2)
C30 C29 C28 C33 -0.3(3)
C30 C29 C28 C27 -177.89(17)
N1 C4 C5 C12 9.2(3)
C3 C4 C5 C12 -168.32(17)
N1 C4 C5 C6 -172.40(16)
C3 C4 C5 C6 10.0(3)
C26 C25 C24 C23 2.2(2)
N3 C23 C24 C25 -2.7(2)
C16 C23 C24 C25 170.86(19)
N5 C45 N6 C47 -0.4(2)
Rh C45 N6 C47 171.87(14)
N5 C45 N6 C49 177.55(19)
Rh C45 N6 C49 -10.1(3)
C29 C28 C33 C32 0.3(3)
C27 C28 C33 C32 178.00(18)
N4 C34 C27 C26 1.0(3)
C35 C34 C27 C26 177.70(18)
N4 C34 C27 C28 -170.84(17)
C35 C34 C27 C28 5.8(3)
C29 C28 C27 C34 -126.57(19)
C33 C28 C27 C34 55.8(2)
C29 C28 C27 C26 61.0(2)
C33 C28 C27 C26 -116.7(2)
C23 C16 C17 C22 111.5(2)
C15 C16 C17 C22 -71.5(3)
C23 C16 C17 C18 -70.7(3)
C15 C16 C17 C18 106.2(2)
C7 C8 C9 C10 -1.6(3)
C11 C10 C9 C8 0.5(3)
C8 C7 C6 C11 1.3(3)
C8 C7 C6 C5 -177.11(17)
C12 C5 C6 C7 62.6(2)
C4 C5 C6 C7 -115.83(19)
C12 C5 C6 C11 -115.8(2)
C4 C5 C6 C11 65.8(2)
C22 C17 C18 C19 -1.8(3)
C16 C17 C18 C19 -179.52(19)
C21 C20 C19 C18 0.9(3)
C17 C18 C19 C20 0.3(3)
C12 C13 C14 C15 -3.0(2)
N2 C15 C14 C13 2.1(2)
C16 C15 C14 C13 -170.95(19)
C32 C31 C30 C29 -0.2(3)
C28 C29 C30 C31 0.2(3)
C9 C10 C11 C6 1.6(3)
C7 C6 C11 C10 -2.5(3)
C5 C6 C11 C10 175.98(18)
C42 C41 C40 C39 -1.3(3)
C44 C39 C40 C41 2.7(3)
C38 C39 C40 C41 -174.27(17)
C44 C43 C42 C41 1.4(3)
C40 C41 C42 C43 -0.8(3)
C28 C33 C32 C31 -0.3(3)
C30 C31 C32 C33 0.3(3)
C15 N2 C12 C5 171.88(18)
Rh N2 C12 C5 -17.7(3)
C15 N2 C12 C13 -1.6(2)
Rh N2 C12 C13 168.83(13)
C4 C5 C12 N2 0.7(3)
C6 C5 C12 N2 -177.62(17)
C4 C5 C12 C13 173.21(18)
C6 C5 C12 C13 -5.2(3)
C14 C13 C12 N2 3.0(2)
C14 C13 C12 C5 -170.53(19)
C19 C20 C21 C22 -0.6(4)
C18 C17 C22 C21 2.1(4)
C16 C17 C22 C21 179.9(2)
C20 C21 C22 C17 -1.0(5)
C40 C39 C44 C43 -2.1(3)
C38 C39 C44 C43 174.85(19)
C42 C43 C44 C39 0.1(4)
C23 N3 C26 C27 -174.83(18)
Rh N3 C26 C27 0.6(3)
C23 N3 C26 C25 -0.8(2)
Rh N3 C26 C25 174.69(12)
C34 C27 C26 N3 5.4(3)
C28 C27 C26 N3 177.40(17)
C34 C27 C26 C25 -167.67(18)
C28 C27 C26 C25 4.3(3)
C24 C25 C26 N3 -1.0(2)
C24 C25 C26 C27 173.14(18)
N5 C46 C47 N6 1.2(3)
C45 N6 C47 C46 -0.5(3)
C49 N6 C47 C46 -178.7(2)

loop_
_platon_squeeze_void_nr
_platon_squeeze_void_average_x
_platon_squeeze_void_average_y
_platon_squeeze_void_average_z
_platon_squeeze_void_volume
_platon_squeeze_void_count_electrons
_platon_squeeze_void_content
1 -0.031 0.500 0.000 358 90 '2 (C H2 Cl2)'
2 -0.013 0.000 0.500 358 90 '2 (C H2 Cl2)'
